data_4329552
loop_
_publ_author_name
'Manuela Stefanelli'
'Giuseppe Pomarico'
'Luca Tortora'
'Sara Nardis'
'Frank R. Fronczek'
'Gregory T. McCandless'
'Kevin M. Smith'
'Machima Manowong'
'Yuanyuan Fang'
'Ping Chen'
'Karl M. Kadish'
'Angela Rosa'
'Giampaolo Ricciardi'
'Roberto Paolesse'

_publ_section_title
;
 \b-Nitro-5,10,15-tritolylcorroles
;
_journal_name_full 'Inorganic Chemistry'
_journal_page_first 6928
_journal_page_last 6942
_journal_paper_doi 10.1021/ic3007926
_journal_volume 51
_journal_year 2012
_chemical_formula_moiety 'C58 H42 Co N6 O4 P, 0.81(C H Cl3)'
_chemical_formula_sum 'C58.81 H42.81 Cl2.44 Co N6 O4 P'
_chemical_formula_weight 1073.86
_chemical_name_systematic
;
 ?
;
_space_group_IT_number 43
_symmetry_cell_setting orthorhombic
_symmetry_space_group_name_Hall 'F 2 -2d'
_symmetry_space_group_name_H-M 'F d d 2'
_atom_sites_solution_hydrogens geom
_atom_sites_solution_primary direct
_atom_sites_solution_secondary difmap
_audit_creation_method SHELXL-97
_cell_angle_alpha 90
_cell_angle_beta 90
_cell_angle_gamma 90
_cell_formula_units_Z 16
_cell_length_a 37.190(3)
_cell_length_b 37.996(6)
_cell_length_c 13.8041(10)
_cell_measurement_reflns_used 9852
_cell_measurement_temperature 90.0(5)
_cell_measurement_theta_max 29.9
_cell_measurement_theta_min 2.4
_cell_volume 19506(4)
_computing_cell_refinement 'Bruker SAINT'
_computing_data_collection 'Bruker APEX2'
_computing_data_reduction 'Bruker SAINT'
_computing_molecular_graphics 'ORTEP-3 for Windows (Farrugia, 1997)'
_computing_publication_material 'SHELXL-97 (Sheldrick, 2008)'
_computing_structure_refinement 'SHELXL-97 (Sheldrick, 2008)'
_computing_structure_solution 'SHELXS-97 (Sheldrick, 2008)'
_diffrn_ambient_temperature 90.0(5)
_diffrn_measured_fraction_theta_full 0.999
_diffrn_measured_fraction_theta_max 0.996
_diffrn_measurement_device_type 'Bruker Kappa APEX-II DUO'
_diffrn_measurement_method '\f and \w scans'
_diffrn_radiation_monochromator 'TRIUMPH curved graphite'
_diffrn_radiation_source 'fine-focus sealed tube'
_diffrn_radiation_type MoK\a
_diffrn_radiation_wavelength 0.71073
_diffrn_reflns_av_R_equivalents 0.0867
_diffrn_reflns_av_sigmaI/netI 0.0678
_diffrn_reflns_limit_h_max 33
_diffrn_reflns_limit_h_min -52
_diffrn_reflns_limit_k_max 52
_diffrn_reflns_limit_k_min -53
_diffrn_reflns_limit_l_max 14
_diffrn_reflns_limit_l_min -19
_diffrn_reflns_number 36267
_diffrn_reflns_theta_full 25.20
_diffrn_reflns_theta_max 30.03
_diffrn_reflns_theta_min 1.53
_exptl_absorpt_coefficient_mu 0.576
_exptl_absorpt_correction_T_max 0.6948
_exptl_absorpt_correction_T_min 0.6214
_exptl_absorpt_correction_type multi-scan
_exptl_absorpt_process_details 'SADABS (Sheldrick, 2004)'
_exptl_crystal_colour green
_exptl_crystal_density_diffrn 1.463
_exptl_crystal_description needle
_exptl_crystal_F_000 8850
_exptl_crystal_size_max 0.36
_exptl_crystal_size_mid 0.21
_exptl_crystal_size_min 0.19
_platon_squeeze_details
;
The 760 electrons per cell removed by SQUEEZE correspond to 13 CHCl~3~
molecules per unit cell or 0.81 per Co complex. The disordered solvent
is included in the formula, FW, density, etc., but is not in the model.
;
_refine_diff_density_max 3.082
_refine_diff_density_min -0.990
_refine_diff_density_rms 0.116
_refine_ls_abs_structure_details 'Flack (1983) '
_refine_ls_abs_structure_Flack 0.022(12)
_refine_ls_extinction_method none
_refine_ls_goodness_of_fit_ref 1.043
_refine_ls_hydrogen_treatment constr
_refine_ls_matrix_type full
_refine_ls_number_parameters 634
_refine_ls_number_reflns 12276
_refine_ls_number_restraints 1
_refine_ls_restrained_S_all 1.043
_refine_ls_R_factor_all 0.0651
_refine_ls_R_factor_gt 0.0594
_refine_ls_shift/su_max 0.001
_refine_ls_shift/su_mean 0.000
_refine_ls_structure_factor_coef Fsqd
_refine_ls_weighting_details 'calc w=1/[\s^2^(Fo^2^)+(0.1098P)^2^+3.5684P] where P=(Fo^2^+2Fc^2^)/3'
_refine_ls_weighting_scheme calc
_refine_ls_wR_factor_gt 0.1558
_refine_ls_wR_factor_ref 0.1608
_reflns_number_gt 10933
_reflns_number_total 12276
_reflns_threshold_expression I>2\s(I)
_cod_data_source_file ic3007926_si_002.cif
_cod_data_source_block GP2-Sept11
_cod_database_code 4329552

loop_
_symmetry_equiv_pos_as_xyz
'x, y, z'
'-x, -y, z'
'-x+1/4, y+1/4, z+1/4'
'x+3/4, -y+3/4, z+1/4'
'x, y+1/2, z+1/2'
'-x, -y+1/2, z+1/2'
'-x+1/4, y+3/4, z+3/4'
'x+3/4, -y+5/4, z+3/4'
'x+1/2, y, z+1/2'
'-x+1/2, -y, z+1/2'
'-x+3/4, y+1/4, z+3/4'
'x+5/4, -y+3/4, z+3/4'
'x+1/2, y+1/2, z'
'-x+1/2, -y+1/2, z'
'-x+3/4, y+3/4, z+1/4'
'x+5/4, -y+5/4, z+1/4'

loop_
_atom_site_label
_atom_site_type_symbol
_atom_site_fract_x
_atom_site_fract_y
_atom_site_fract_z
_atom_site_U_iso_or_equiv
_atom_site_adp_type
_atom_site_occupancy
_atom_site_symmetry_multiplicity
_atom_site_calc_flag
_atom_site_refinement_flags
Co1 Co 0.296366(11) 0.553526(10) 0.42027(3) 0.01543(9) Uani 1 1 d .
P1 P 0.30292(2) 0.609432(19) 0.46668(5) 0.01585(14) Uani 1 1 d .
O1 O 0.42101(8) 0.55719(8) 0.2053(2) 0.0355(6) Uani 1 1 d .
O2 O 0.39909(7) 0.56845(8) 0.06273(18) 0.0313(6) Uani 1 1 d .
O3 O 0.31594(7) 0.56306(6) -0.01865(16) 0.0263(5) Uani 1 1 d .
O4 O 0.33678(10) 0.61386(7) 0.0256(2) 0.0383(7) Uani 1 1 d .
N1 N 0.31552(7) 0.55759(7) 0.29459(18) 0.0175(5) Uani 1 1 d .
N2 N 0.24966(7) 0.55356(6) 0.36804(18) 0.0167(5) Uani 1 1 d .
N3 N 0.28246(7) 0.53619(6) 0.54267(18) 0.0155(4) Uani 1 1 d .
N4 N 0.34386(7) 0.54050(7) 0.44610(19) 0.0189(5) Uani 1 1 d .
N5 N 0.39560(8) 0.56339(8) 0.15075(19) 0.0244(6) Uani 1 1 d .
N6 N 0.32678(8) 0.58353(7) 0.04169(19) 0.0226(5) Uani 1 1 d .
C1 C 0.35144(9) 0.55471(8) 0.2860(2) 0.0188(6) Uani 1 1 d .
C2 C 0.36083(9) 0.56400(8) 0.1909(2) 0.0211(6) Uani 1 1 d .
C3 C 0.32923(9) 0.57202(8) 0.1425(2) 0.0211(6) Uani 1 1 d .
C4 C 0.30047(9) 0.56778(7) 0.2086(2) 0.0185(6) Uani 1 1 d .
C5 C 0.26270(9) 0.57056(7) 0.1980(2) 0.0182(5) Uani 1 1 d .
C6 C 0.23961(9) 0.56236(8) 0.2730(2) 0.0183(5) Uani 1 1 d .
C7 C 0.20054(9) 0.56363(8) 0.2681(2) 0.0196(6) Uani 1 1 d .
H7 H 0.1865 0.5689 0.2125 0.024 Uiso 1 1 calc R
C8 C 0.18791(9) 0.55579(7) 0.3576(2) 0.0176(5) Uani 1 1 d .
H8 H 0.1633 0.5542 0.3756 0.021 Uiso 1 1 calc R
C9 C 0.21822(8) 0.55027(7) 0.4212(2) 0.0175(5) Uani 1 1 d .
C10 C 0.21751(8) 0.54331(7) 0.5201(2) 0.0172(5) Uani 1 1 d .
C11 C 0.24746(8) 0.53542(7) 0.5763(2) 0.0171(5) Uani 1 1 d .
C12 C 0.24777(8) 0.52455(7) 0.6762(2) 0.0188(5) Uani 1 1 d .
H12 H 0.2273 0.5220 0.7169 0.023 Uiso 1 1 calc R
C13 C 0.28235(9) 0.51870(8) 0.7016(2) 0.0208(6) Uani 1 1 d .
H13 H 0.2905 0.5110 0.7633 0.025 Uiso 1 1 calc R
C14 C 0.30452(9) 0.52611(7) 0.6190(2) 0.0187(5) Uani 1 1 d .
C15 C 0.34239(8) 0.52259(7) 0.6139(2) 0.0183(5) Uani 1 1 d .
C16 C 0.36117(9) 0.52999(8) 0.5286(2) 0.0201(6) Uani 1 1 d .
C17 C 0.39891(9) 0.52753(9) 0.5074(3) 0.0254(6) Uani 1 1 d .
H17 H 0.4174 0.5210 0.5514 0.030 Uiso 1 1 calc R
C18 C 0.40330(9) 0.53646(9) 0.4107(3) 0.0256(6) Uani 1 1 d .
H18 H 0.4252 0.5374 0.3756 0.031 Uiso 1 1 calc R
C19 C 0.36833(9) 0.54391(8) 0.3748(2) 0.0209(6) Uani 1 1 d .
C20 C 0.24860(9) 0.58388(8) 0.1044(2) 0.0188(5) Uani 1 1 d .
C21 C 0.23322(10) 0.56158(9) 0.0358(2) 0.0244(6) Uani 1 1 d .
H21 H 0.2298 0.5374 0.0504 0.029 Uiso 1 1 calc R
C22 C 0.22284(9) 0.57476(10) -0.0542(2) 0.0279(7) Uani 1 1 d .
H22 H 0.2126 0.5592 -0.1005 0.034 Uiso 1 1 calc R
C23 C 0.22722(10) 0.61027(10) -0.0779(3) 0.0294(7) Uani 1 1 d .
C24 C 0.24279(11) 0.63252(10) -0.0082(3) 0.0301(7) Uani 1 1 d .
H24 H 0.2465 0.6567 -0.0224 0.036 Uiso 1 1 calc R
C25 C 0.25275(11) 0.61913(9) 0.0814(2) 0.0277(7) Uani 1 1 d .
H25 H 0.2627 0.6346 0.1284 0.033 Uiso 1 1 calc R
C26 C 0.21785(13) 0.62476(14) -0.1756(3) 0.0413(10) Uani 1 1 d .
H26A H 0.2294 0.6105 -0.2259 0.062 Uiso 1 1 calc R
H26B H 0.2263 0.6491 -0.1804 0.062 Uiso 1 1 calc R
H26C H 0.1917 0.6241 -0.1844 0.062 Uiso 1 1 calc R
C27 C 0.18220(8) 0.54457(8) 0.5708(2) 0.0167(5) Uani 1 1 d .
C28 C 0.15611(9) 0.51873(8) 0.5580(3) 0.0236(6) Uani 1 1 d .
H28 H 0.1604 0.4999 0.5142 0.028 Uiso 1 1 calc R
C29 C 0.12391(9) 0.52022(9) 0.6089(3) 0.0257(7) Uani 1 1 d .
H29 H 0.1062 0.5026 0.5986 0.031 Uiso 1 1 calc R
C30 C 0.11719(9) 0.54700(8) 0.6745(2) 0.0228(6) Uani 1 1 d .
C31 C 0.14317(9) 0.57286(9) 0.6878(2) 0.0238(6) Uani 1 1 d .
H31 H 0.1391 0.5914 0.7328 0.029 Uiso 1 1 calc R
C32 C 0.17513(9) 0.57175(8) 0.6353(2) 0.0228(6) Uani 1 1 d .
H32 H 0.1924 0.5899 0.6438 0.027 Uiso 1 1 calc R
C33 C 0.08240(11) 0.54801(12) 0.7297(3) 0.0371(9) Uani 1 1 d .
H33A H 0.0778 0.5249 0.7587 0.056 Uiso 1 1 calc R
H33B H 0.0627 0.5540 0.6855 0.056 Uiso 1 1 calc R
H33C H 0.0839 0.5658 0.7809 0.056 Uiso 1 1 calc R
C34 C 0.36347(8) 0.51043(8) 0.6984(2) 0.0186(5) Uani 1 1 d .
C35 C 0.38620(9) 0.48140(8) 0.6880(2) 0.0229(6) Uani 1 1 d .
H35 H 0.3855 0.4680 0.6300 0.027 Uiso 1 1 calc R
C36 C 0.40973(10) 0.47188(9) 0.7612(3) 0.0270(7) Uani 1 1 d .
H36 H 0.4248 0.4519 0.7527 0.032 Uiso 1 1 calc R
C37 C 0.41165(10) 0.49116(9) 0.8475(2) 0.0258(6) Uani 1 1 d .
C38 C 0.38795(9) 0.51898(8) 0.8588(2) 0.0213(6) Uani 1 1 d .
H38 H 0.3880 0.5318 0.9178 0.026 Uiso 1 1 calc R
C39 C 0.36399(9) 0.52860(7) 0.7860(2) 0.0190(6) Uani 1 1 d .
H39 H 0.3479 0.5477 0.7961 0.023 Uiso 1 1 calc R
C40 C 0.43911(12) 0.48163(10) 0.9232(3) 0.0350(8) Uani 1 1 d .
H40A H 0.4337 0.4582 0.9491 0.053 Uiso 1 1 calc R
H40B H 0.4384 0.4990 0.9757 0.053 Uiso 1 1 calc R
H40C H 0.4631 0.4815 0.8939 0.053 Uiso 1 1 calc R
C41 C 0.26163(9) 0.63541(8) 0.4697(2) 0.0199(6) Uani 1 1 d .
C42 C 0.23812(9) 0.63482(8) 0.3911(3) 0.0242(6) Uani 1 1 d .
H42 H 0.2437 0.6206 0.3365 0.029 Uiso 1 1 calc R
C43 C 0.20657(10) 0.65470(9) 0.3910(3) 0.0302(8) Uani 1 1 d .
H43 H 0.1912 0.6544 0.3361 0.036 Uiso 1 1 calc R
C44 C 0.19773(12) 0.67484(11) 0.4713(3) 0.0397(9) Uani 1 1 d .
H44 H 0.1758 0.6877 0.4727 0.048 Uiso 1 1 calc R
C45 C 0.22081(12) 0.67610(11) 0.5488(3) 0.0373(9) Uani 1 1 d .
H45 H 0.2150 0.6905 0.6028 0.045 Uiso 1 1 calc R
C46 C 0.25254(10) 0.65665(9) 0.5496(3) 0.0266(7) Uani 1 1 d .
H46 H 0.2681 0.6577 0.6041 0.032 Uiso 1 1 calc R
C47 C 0.32107(9) 0.61524(7) 0.5882(2) 0.0179(5) Uani 1 1 d .
C48 C 0.29993(9) 0.60277(7) 0.6647(2) 0.0195(5) Uani 1 1 d .
H48 H 0.2782 0.5906 0.6511 0.023 Uiso 1 1 calc R
C49 C 0.31028(9) 0.60794(8) 0.7600(2) 0.0206(6) Uani 1 1 d .
H49 H 0.2954 0.5999 0.8114 0.025 Uiso 1 1 calc R
C50 C 0.34273(10) 0.62506(8) 0.7804(2) 0.0246(6) Uani 1 1 d .
H50 H 0.3503 0.6281 0.8456 0.030 Uiso 1 1 calc R
C51 C 0.36365(11) 0.63755(9) 0.7055(2) 0.0281(7) Uani 1 1 d .
H51 H 0.3856 0.6493 0.7194 0.034 Uiso 1 1 calc R
C52 C 0.35294(10) 0.63306(9) 0.6093(2) 0.0233(6) Uani 1 1 d .
H52 H 0.3673 0.6421 0.5582 0.028 Uiso 1 1 calc R
C53 C 0.33297(9) 0.63236(8) 0.3827(2) 0.0195(5) Uani 1 1 d .
C54 C 0.31926(10) 0.65572(9) 0.3141(2) 0.0247(6) Uani 1 1 d .
H54 H 0.2944 0.6616 0.3150 0.030 Uiso 1 1 calc R
C55 C 0.34155(12) 0.67049(10) 0.2448(2) 0.0312(8) Uani 1 1 d .
H55 H 0.3320 0.6862 0.1978 0.037 Uiso 1 1 calc R
C56 C 0.37801(11) 0.66220(10) 0.2443(2) 0.0308(8) Uani 1 1 d .
H56 H 0.3933 0.6721 0.1963 0.037 Uiso 1 1 calc R
C57 C 0.39198(10) 0.63986(9) 0.3127(3) 0.0274(7) Uani 1 1 d .
H57 H 0.4170 0.6347 0.3127 0.033 Uiso 1 1 calc R
C58 C 0.36958(9) 0.62472(8) 0.3827(2) 0.0230(6) Uani 1 1 d .
H58 H 0.3793 0.6093 0.4300 0.028 Uiso 1 1 calc R

loop_
_atom_site_aniso_label
_atom_site_aniso_U_11
_atom_site_aniso_U_22
_atom_site_aniso_U_33
_atom_site_aniso_U_23
_atom_site_aniso_U_13
_atom_site_aniso_U_12
Co1 0.01430(18) 0.01931(16) 0.01268(17) -0.00175(13) 0.00174(14) -0.00059(14)
P1 0.0148(3) 0.0198(3) 0.0130(3) -0.0009(2) 0.0015(3) -0.0007(2)
O1 0.0194(13) 0.0625(17) 0.0245(12) -0.0017(11) 0.0051(11) -0.0032(11)
O2 0.0263(14) 0.0504(15) 0.0173(11) -0.0032(10) 0.0050(10) -0.0101(11)
O3 0.0308(13) 0.0332(11) 0.0148(10) -0.0032(8) -0.0011(10) 0.0034(10)
O4 0.0536(19) 0.0356(13) 0.0256(13) 0.0097(10) 0.0030(13) -0.0130(12)
N1 0.0155(12) 0.0233(11) 0.0137(11) -0.0019(8) 0.0008(9) 0.0007(9)
N2 0.0124(11) 0.0237(11) 0.0139(11) -0.0034(8) -0.0005(9) -0.0018(8)
N3 0.0137(12) 0.0197(10) 0.0131(10) -0.0008(8) 0.0002(9) -0.0001(8)
N4 0.0178(12) 0.0226(11) 0.0162(11) -0.0016(8) 0.0021(9) 0.0023(9)
N5 0.0215(14) 0.0350(14) 0.0168(13) -0.0055(10) 0.0104(10) -0.0079(11)
N6 0.0247(14) 0.0272(12) 0.0158(11) 0.0000(9) 0.0059(10) -0.0031(10)
C1 0.0174(14) 0.0239(13) 0.0152(13) -0.0042(10) 0.0033(11) -0.0019(10)
C2 0.0196(14) 0.0296(14) 0.0139(13) -0.0029(10) 0.0042(11) -0.0026(11)
C3 0.0247(16) 0.0225(13) 0.0161(13) -0.0033(10) 0.0042(11) -0.0030(11)
C4 0.0244(15) 0.0178(12) 0.0133(12) -0.0009(9) 0.0018(11) -0.0019(10)
C5 0.0236(15) 0.0185(11) 0.0124(11) -0.0030(9) 0.0007(11) -0.0019(10)
C6 0.0194(15) 0.0213(12) 0.0141(13) -0.0048(10) -0.0010(11) -0.0012(10)
C7 0.0161(14) 0.0250(13) 0.0177(14) -0.0035(10) -0.0014(11) -0.0015(10)
C8 0.0153(14) 0.0199(12) 0.0175(13) -0.0028(10) 0.0011(11) -0.0011(10)
C9 0.0187(13) 0.0161(11) 0.0179(12) -0.0036(9) -0.0014(13) 0.0009(9)
C10 0.0125(13) 0.0209(12) 0.0183(13) -0.0036(10) 0.0022(11) -0.0016(10)
C11 0.0157(14) 0.0201(12) 0.0156(12) -0.0010(9) 0.0050(11) -0.0008(10)
C12 0.0196(14) 0.0204(12) 0.0165(13) 0.0031(10) 0.0052(11) -0.0004(10)
C13 0.0214(15) 0.0206(12) 0.0205(14) 0.0029(10) 0.0023(11) -0.0003(11)
C14 0.0186(14) 0.0196(12) 0.0180(13) 0.0011(10) 0.0020(11) -0.0005(10)
C15 0.0188(14) 0.0182(11) 0.0180(13) -0.0019(10) 0.0011(11) -0.0004(10)
C16 0.0167(14) 0.0268(13) 0.0169(13) -0.0016(10) -0.0012(11) -0.0021(11)
C17 0.0191(16) 0.0360(16) 0.0210(15) 0.0019(12) -0.0001(12) 0.0031(12)
C18 0.0192(15) 0.0358(16) 0.0217(15) -0.0032(12) 0.0051(13) 0.0004(12)
C19 0.0151(14) 0.0272(13) 0.0206(14) -0.0025(11) 0.0084(12) -0.0009(11)
C20 0.0190(14) 0.0243(13) 0.0130(12) -0.0019(10) -0.0007(11) -0.0032(10)
C21 0.0228(16) 0.0350(16) 0.0155(13) -0.0046(11) -0.0043(12) -0.0005(12)
C22 0.0179(15) 0.0480(19) 0.0179(14) -0.0104(12) -0.0028(12) 0.0046(13)
C23 0.0220(16) 0.0493(19) 0.0169(13) -0.0014(14) 0.0010(13) 0.0069(14)
C24 0.036(2) 0.0317(16) 0.0230(16) 0.0039(12) -0.0053(14) 0.0024(14)
C25 0.041(2) 0.0229(14) 0.0194(15) -0.0021(11) -0.0026(14) -0.0018(13)
C26 0.035(2) 0.068(3) 0.0210(16) 0.0017(17) -0.0090(16) 0.013(2)
C27 0.0132(13) 0.0213(12) 0.0154(12) -0.0007(9) -0.0004(10) 0.0015(10)
C28 0.0188(15) 0.0238(13) 0.0281(16) -0.0069(11) 0.0069(13) -0.0019(11)
C29 0.0209(16) 0.0259(14) 0.0303(17) -0.0007(12) 0.0038(13) -0.0064(12)
C30 0.0171(14) 0.0300(14) 0.0213(14) 0.0046(12) 0.0048(13) 0.0033(11)
C31 0.0220(15) 0.0286(14) 0.0209(15) -0.0059(11) 0.0026(12) 0.0006(11)
C32 0.0194(15) 0.0257(13) 0.0232(14) -0.0063(11) 0.0055(12) -0.0016(11)
C33 0.0228(18) 0.049(2) 0.039(2) -0.0024(16) 0.0195(17) -0.0022(15)
C34 0.0166(13) 0.0220(12) 0.0172(13) -0.0007(10) -0.0005(11) -0.0018(10)
C35 0.0229(15) 0.0235(13) 0.0222(15) -0.0012(10) 0.0010(12) 0.0023(11)
C36 0.0254(17) 0.0234(14) 0.0323(18) 0.0002(12) -0.0021(14) 0.0077(12)
C37 0.0280(17) 0.0281(14) 0.0212(15) 0.0050(11) -0.0015(13) 0.0021(12)
C38 0.0228(16) 0.0256(13) 0.0155(13) 0.0019(10) -0.0011(12) -0.0038(11)
C39 0.0234(16) 0.0184(12) 0.0151(12) 0.0014(10) -0.0011(11) -0.0001(10)
C40 0.039(2) 0.0385(18) 0.0280(17) 0.0064(15) -0.0096(17) 0.0076(15)
C41 0.0173(14) 0.0222(13) 0.0202(13) -0.0026(10) 0.0024(12) 0.0000(10)
C42 0.0209(15) 0.0249(13) 0.0267(15) -0.0061(11) -0.0033(13) 0.0008(11)
C43 0.0209(16) 0.0305(16) 0.039(2) -0.0078(13) -0.0075(15) 0.0043(12)
C44 0.030(2) 0.045(2) 0.044(2) -0.0069(18) -0.0005(18) 0.0216(17)
C45 0.035(2) 0.046(2) 0.0313(19) -0.0103(15) 0.0009(16) 0.0179(17)
C46 0.0278(18) 0.0296(15) 0.0224(15) -0.0048(12) -0.0012(13) 0.0054(13)
C47 0.0210(14) 0.0180(11) 0.0146(12) -0.0021(9) -0.0001(11) -0.0007(10)
C48 0.0213(14) 0.0193(12) 0.0178(13) -0.0005(10) 0.0016(12) -0.0016(10)
C49 0.0240(16) 0.0222(13) 0.0156(13) 0.0010(10) 0.0020(12) -0.0026(11)
C50 0.0294(18) 0.0238(14) 0.0207(14) 0.0005(11) -0.0061(13) -0.0050(12)
C51 0.0321(19) 0.0319(15) 0.0202(14) 0.0049(12) -0.0098(14) -0.0135(13)
C52 0.0235(16) 0.0291(14) 0.0172(13) 0.0031(11) -0.0019(12) -0.0073(12)
C53 0.0195(14) 0.0235(13) 0.0155(12) -0.0035(10) 0.0050(11) -0.0041(10)
C54 0.0261(17) 0.0303(15) 0.0177(13) 0.0017(11) 0.0020(12) -0.0058(12)
C55 0.040(2) 0.0398(18) 0.0139(14) 0.0049(12) 0.0020(14) -0.0062(15)
C56 0.034(2) 0.0439(19) 0.0151(13) -0.0025(12) 0.0088(13) -0.0159(15)
C57 0.0256(17) 0.0337(16) 0.0230(15) -0.0075(12) 0.0068(13) -0.0038(13)
C58 0.0197(15) 0.0274(14) 0.0218(14) -0.0046(11) 0.0057(12) -0.0040(11)

loop_
_atom_type_symbol
_atom_type_description
_atom_type_scat_dispersion_real
_atom_type_scat_dispersion_imag
_atom_type_scat_source
C C 0.0033 0.0016 'International Tables Vol C Tables 4.2.6.8 and 6.1.1.4'
H H 0.0000 0.0000 'International Tables Vol C Tables 4.2.6.8 and 6.1.1.4'
Co Co 0.3494 0.9721 'International Tables Vol C Tables 4.2.6.8 and 6.1.1.4'
N N 0.0061 0.0033 'International Tables Vol C Tables 4.2.6.8 and 6.1.1.4'
O O 0.0106 0.0060 'International Tables Vol C Tables 4.2.6.8 and 6.1.1.4'
P P 0.1023 0.0942 'International Tables Vol C Tables 4.2.6.8 and 6.1.1.4'
Cl Cl 0.1484 0.1585 'International Tables Vol C Tables 4.2.6.8 and 6.1.1.4'

loop_
_geom_angle_atom_site_label_1
_geom_angle_atom_site_label_2
_geom_angle_atom_site_label_3
_geom_angle
N4 Co1 N2 161.14(11)
N4 Co1 N1 80.79(12)
N2 Co1 N1 89.77(11)
N4 Co1 N3 89.76(11)
N2 Co1 N3 95.19(11)
N1 Co1 N3 163.44(11)
N4 Co1 P1 95.40(8)
N2 Co1 P1 102.14(8)
N1 Co1 P1 98.35(8)
N3 Co1 P1 96.04(8)
C47 P1 C41 103.00(14)
C47 P1 C53 107.42(14)
C41 P1 C53 105.69(14)
C47 P1 Co1 114.84(10)
C41 P1 Co1 115.42(10)
C53 P1 Co1 109.74(10)
C1 N1 C4 110.6(3)
C1 N1 Co1 116.8(2)
C4 N1 Co1 131.9(2)
C9 N2 C6 106.9(3)
C9 N2 Co1 125.2(2)
C6 N2 Co1 127.2(2)
C11 N3 C14 107.2(2)
C11 N3 Co1 124.5(2)
C14 N3 Co1 127.9(2)
C19 N4 C16 108.6(3)
C19 N4 Co1 118.3(2)
C16 N4 Co1 132.9(2)
O1 N5 O2 123.4(3)
O1 N5 C2 117.9(3)
O2 N5 C2 118.7(3)
O3 N6 O4 125.4(3)
O3 N6 C3 119.0(3)
O4 N6 C3 115.7(3)
N1 C1 C2 108.0(3)
N1 C1 C19 112.4(3)
C2 C1 C19 139.5(3)
C3 C2 C1 107.1(3)
C3 C2 N5 126.4(3)
C1 C2 N5 126.4(3)
C2 C3 C4 107.8(3)
C2 C3 N6 125.3(3)
C4 C3 N6 126.9(3)
N1 C4 C3 106.4(3)
N1 C4 C5 121.1(3)
C3 C4 C5 132.4(3)
C6 C5 C4 121.5(3)
C6 C5 C20 120.7(3)
C4 C5 C20 117.8(3)
C5 C6 N2 126.0(3)
C5 C6 C7 125.3(3)
N2 C6 C7 108.5(3)
C8 C7 C6 107.2(3)
C8 C7 H7 126.4
C6 C7 H7 126.4
C7 C8 C9 108.4(3)
C7 C8 H8 125.8
C9 C8 H8 125.8
N2 C9 C10 123.5(3)
N2 C9 C8 108.9(3)
C10 C9 C8 127.5(3)
C11 C10 C9 125.0(3)
C11 C10 C27 116.8(3)
C9 C10 C27 118.2(3)
N3 C11 C10 124.2(3)
N3 C11 C12 108.7(3)
C10 C11 C12 127.1(3)
C13 C12 C11 107.7(3)
C13 C12 H12 126.2
C11 C12 H12 126.2
C12 C13 C14 107.9(3)
C12 C13 H13 126.0
C14 C13 H13 126.0
N3 C14 C15 125.2(3)
N3 C14 C13 108.5(3)
C15 C14 C13 126.3(3)
C16 C15 C14 121.3(3)
C16 C15 C34 117.6(3)
C14 C15 C34 121.2(3)
N4 C16 C15 121.7(3)
N4 C16 C17 108.0(3)
C15 C16 C17 130.3(3)
C18 C17 C16 107.2(3)
C18 C17 H17 126.4
C16 C17 H17 126.4
C17 C18 C19 106.1(3)
C17 C18 H18 127.0
C19 C18 H18 127.0
N4 C19 C18 110.1(3)
N4 C19 C1 110.8(3)
C18 C19 C1 139.0(3)
C25 C20 C21 118.5(3)
C25 C20 C5 119.4(3)
C21 C20 C5 122.0(3)
C20 C21 C22 120.1(3)
C20 C21 H21 120.0
C22 C21 H21 120.0
C21 C22 C23 121.5(3)
C21 C22 H22 119.2
C23 C22 H22 119.2
C22 C23 C24 117.9(3)
C22 C23 C26 122.6(4)
C24 C23 C26 119.4(4)
C25 C24 C23 120.0(3)
C25 C24 H24 120.0
C23 C24 H24 120.0
C20 C25 C24 121.9(3)
C20 C25 H25 119.0
C24 C25 H25 119.0
C23 C26 H26A 109.5
C23 C26 H26B 109.5
H26A C26 H26B 109.5
C23 C26 H26C 109.5
H26A C26 H26C 109.5
H26B C26 H26C 109.5
C32 C27 C28 118.3(3)
C32 C27 C10 119.5(3)
C28 C27 C10 122.2(3)
C29 C28 C27 120.5(3)
C29 C28 H28 119.7
C27 C28 H28 119.7
C30 C29 C28 121.1(3)
C30 C29 H29 119.5
C28 C29 H29 119.5
C29 C30 C31 118.7(3)
C29 C30 C33 120.4(3)
C31 C30 C33 120.9(3)
C30 C31 C32 120.2(3)
C30 C31 H31 119.9
C32 C31 H31 119.9
C27 C32 C31 121.2(3)
C27 C32 H32 119.4
C31 C32 H32 119.4
C30 C33 H33A 109.5
C30 C33 H33B 109.5
H33A C33 H33B 109.5
C30 C33 H33C 109.5
H33A C33 H33C 109.5
H33B C33 H33C 109.5
C39 C34 C35 118.2(3)
C39 C34 C15 122.5(3)
C35 C34 C15 119.1(3)
C36 C35 C34 120.9(3)
C36 C35 H35 119.5
C34 C35 H35 119.5
C35 C36 C37 121.1(3)
C35 C36 H36 119.5
C37 C36 H36 119.5
C38 C37 C36 117.6(3)
C38 C37 C40 122.5(3)
C36 C37 C40 119.9(3)
C37 C38 C39 121.8(3)
C37 C38 H38 119.1
C39 C38 H38 119.1
C38 C39 C34 120.4(3)
C38 C39 H39 119.8
C34 C39 H39 119.8
C37 C40 H40A 109.5
C37 C40 H40B 109.5
H40A C40 H40B 109.5
C37 C40 H40C 109.5
H40A C40 H40C 109.5
H40B C40 H40C 109.5
C42 C41 C46 117.9(3)
C42 C41 P1 120.1(2)
C46 C41 P1 122.0(3)
C41 C42 C43 121.3(3)
C41 C42 H42 119.3
C43 C42 H42 119.3
C44 C43 C42 119.8(3)
C44 C43 H43 120.1
C42 C43 H43 120.1
C45 C44 C43 119.6(3)
C45 C44 H44 120.2
C43 C44 H44 120.2
C44 C45 C46 121.2(3)
C44 C45 H45 119.4
C46 C45 H45 119.4
C45 C46 C41 120.1(3)
C45 C46 H46 119.9
C41 C46 H46 119.9
C52 C47 C48 118.9(3)
C52 C47 P1 124.5(2)
C48 C47 P1 116.5(2)
C49 C48 C47 120.9(3)
C49 C48 H48 119.6
C47 C48 H48 119.6
C48 C49 C50 119.7(3)
C48 C49 H49 120.1
C50 C49 H49 120.1
C51 C50 C49 119.8(3)
C51 C50 H50 120.1
C49 C50 H50 120.1
C50 C51 C52 120.7(3)
C50 C51 H51 119.7
C52 C51 H51 119.7
C47 C52 C51 120.0(3)
C47 C52 H52 120.0
C51 C52 H52 120.0
C58 C53 C54 119.4(3)
C58 C53 P1 119.8(2)
C54 C53 P1 120.6(3)
C55 C54 C53 120.5(4)
C55 C54 H54 119.7
C53 C54 H54 119.7
C54 C55 C56 119.6(3)
C54 C55 H55 120.2
C56 C55 H55 120.2
C57 C56 C55 120.3(3)
C57 C56 H56 119.8
C55 C56 H56 119.8
C56 C57 C58 120.3(4)
C56 C57 H57 119.9
C58 C57 H57 119.9
C53 C58 C57 119.8(3)
C53 C58 H58 120.1
C57 C58 H58 120.1

loop_
_geom_bond_atom_site_label_1
_geom_bond_atom_site_label_2
_geom_bond_distance
Co1 N4 1.869(3)
Co1 N2 1.881(3)
Co1 N1 1.882(3)
Co1 N3 1.886(3)
Co1 P1 2.2321(8)
P1 C47 1.821(3)
P1 C41 1.826(3)
P1 C53 1.831(3)
O1 N5 1.231(4)
O2 N5 1.237(4)
O3 N6 1.209(4)
O4 N6 1.231(4)
N1 C1 1.346(4)
N1 C4 1.368(4)
N2 C9 1.386(4)
N2 C6 1.404(4)
N3 C11 1.382(4)
N3 C14 1.389(4)
N4 C19 1.347(4)
N4 C16 1.368(4)
N5 C2 1.407(4)
N6 C3 1.462(4)
C1 C2 1.403(4)
C1 C19 1.437(5)
C2 C3 1.386(5)
C3 C4 1.415(4)
C4 C5 1.416(5)
C5 C6 1.381(4)
C5 C20 1.483(4)
C6 C7 1.455(4)
C7 C8 1.355(4)
C7 H7 0.9500
C8 C9 1.443(4)
C8 H8 0.9500
C9 C10 1.392(4)
C10 C11 1.390(4)
C10 C27 1.489(4)
C11 C12 1.439(4)
C12 C13 1.352(4)
C12 H12 0.9500
C13 C14 1.435(4)
C13 H13 0.9500
C14 C15 1.417(4)
C15 C16 1.398(4)
C15 C34 1.479(4)
C16 C17 1.437(5)
C17 C18 1.387(5)
C17 H17 0.9500
C18 C19 1.420(5)
C18 H18 0.9500
C20 C25 1.385(4)
C20 C21 1.394(4)
C21 C22 1.394(5)
C21 H21 0.9500
C22 C23 1.398(6)
C22 H22 0.9500
C23 C24 1.406(5)
C23 C26 1.498(5)
C24 C25 1.388(5)
C24 H24 0.9500
C25 H25 0.9500
C26 H26A 0.9800
C26 H26B 0.9800
C26 H26C 0.9800
C27 C32 1.388(4)
C27 C28 1.392(4)
C28 C29 1.390(5)
C28 H28 0.9500
C29 C30 1.384(5)
C29 H29 0.9500
C30 C31 1.390(5)
C30 C33 1.502(5)
C31 C32 1.393(5)
C31 H31 0.9500
C32 H32 0.9500
C33 H33A 0.9800
C33 H33B 0.9800
C33 H33C 0.9800
C34 C39 1.392(4)
C34 C35 1.397(4)
C35 C36 1.385(5)
C35 H35 0.9500
C36 C37 1.400(5)
C36 H36 0.9500
C37 C38 1.385(5)
C37 C40 1.505(5)
C38 C39 1.392(4)
C38 H38 0.9500
C39 H39 0.9500
C40 H40A 0.9800
C40 H40B 0.9800
C40 H40C 0.9800
C41 C42 1.394(5)
C41 C46 1.407(4)
C42 C43 1.395(5)
C42 H42 0.9500
C43 C44 1.387(5)
C43 H43 0.9500
C44 C45 1.372(6)
C44 H44 0.9500
C45 C46 1.392(5)
C45 H45 0.9500
C46 H46 0.9500
C47 C52 1.396(4)
C47 C48 1.400(4)
C48 C49 1.385(4)
C48 H48 0.9500
C49 C50 1.400(5)
C49 H49 0.9500
C50 C51 1.378(5)
C50 H50 0.9500
C51 C52 1.397(5)
C51 H51 0.9500
C52 H52 0.9500
C53 C58 1.392(5)
C53 C54 1.394(5)
C54 C55 1.386(5)
C54 H54 0.9500
C55 C56 1.392(6)
C55 H55 0.9500
C56 C57 1.373(6)
C56 H56 0.9500
C57 C58 1.399(5)
C57 H57 0.9500
C58 H58 0.9500

loop_
_geom_torsion_atom_site_label_1
_geom_torsion_atom_site_label_2
_geom_torsion_atom_site_label_3
_geom_torsion_atom_site_label_4
_geom_torsion
N4 Co1 P1 C47 -53.81(14)
N2 Co1 P1 C47 133.16(14)
N1 Co1 P1 C47 -135.26(14)
N3 Co1 P1 C47 36.52(14)
N4 Co1 P1 C41 -173.45(14)
N2 Co1 P1 C41 13.52(14)
N1 Co1 P1 C41 105.10(14)
N3 Co1 P1 C41 -83.12(14)
N4 Co1 P1 C53 67.29(14)
N2 Co1 P1 C53 -105.73(14)
N1 Co1 P1 C53 -14.16(15)
N3 Co1 P1 C53 157.62(14)
N4 Co1 N1 C1 -8.8(2)
N2 Co1 N1 C1 -172.4(2)
N3 Co1 N1 C1 -64.7(5)
P1 Co1 N1 C1 85.4(2)
N4 Co1 N1 C4 -178.5(3)
N2 Co1 N1 C4 17.9(3)
N3 Co1 N1 C4 125.6(4)
P1 Co1 N1 C4 -84.3(3)
N4 Co1 N2 C9 118.8(4)
N1 Co1 N2 C9 178.3(2)
N3 Co1 N2 C9 14.2(2)
P1 Co1 N2 C9 -83.2(2)
N4 Co1 N2 C6 -72.2(4)
N1 Co1 N2 C6 -12.7(2)
N3 Co1 N2 C6 -176.8(2)
P1 Co1 N2 C6 85.8(2)
N4 Co1 N3 C11 -176.9(2)
N2 Co1 N3 C11 -15.1(2)
N1 Co1 N3 C11 -122.1(4)
P1 Co1 N3 C11 87.7(2)
N4 Co1 N3 C14 11.6(2)
N2 Co1 N3 C14 173.3(2)
N1 Co1 N3 C14 66.4(5)
P1 Co1 N3 C14 -83.8(2)
N2 Co1 N4 C19 68.5(5)
N1 Co1 N4 C19 7.6(2)
N3 Co1 N4 C19 174.0(2)
P1 Co1 N4 C19 -90.0(2)
N2 Co1 N4 C16 -117.6(4)
N1 Co1 N4 C16 -178.4(3)
N3 Co1 N4 C16 -12.1(3)
P1 Co1 N4 C16 84.0(3)
C4 N1 C1 C2 1.1(3)
Co1 N1 C1 C2 -170.7(2)
C4 N1 C1 C19 -179.8(2)
Co1 N1 C1 C19 8.4(3)
N1 C1 C2 C3 -0.9(3)
C19 C1 C2 C3 -179.6(4)
N1 C1 C2 N5 -177.7(3)
C19 C1 C2 N5 3.6(6)
O1 N5 C2 C3 176.9(3)
O2 N5 C2 C3 -4.4(5)
O1 N5 C2 C1 -6.9(5)
O2 N5 C2 C1 171.8(3)
C1 C2 C3 C4 0.3(3)
N5 C2 C3 C4 177.1(3)
C1 C2 C3 N6 179.1(3)
N5 C2 C3 N6 -4.1(5)
O3 N6 C3 C2 105.7(4)
O4 N6 C3 C2 -73.1(4)
O3 N6 C3 C4 -75.8(4)
O4 N6 C3 C4 105.4(4)
C1 N1 C4 C3 -0.9(3)
Co1 N1 C4 C3 169.3(2)
C1 N1 C4 C5 176.2(3)
Co1 N1 C4 C5 -13.6(4)
C2 C3 C4 N1 0.4(3)
N6 C3 C4 N1 -178.4(3)
C2 C3 C4 C5 -176.3(3)
N6 C3 C4 C5 5.0(5)
N1 C4 C5 C6 -1.5(4)
C3 C4 C5 C6 174.8(3)
N1 C4 C5 C20 176.3(3)
C3 C4 C5 C20 -7.4(5)
C4 C5 C6 N2 5.7(4)
C20 C5 C6 N2 -172.1(3)
C4 C5 C6 C7 -178.5(3)
C20 C5 C6 C7 3.8(4)
C9 N2 C6 C5 175.0(3)
Co1 N2 C6 C5 4.4(4)
C9 N2 C6 C7 -1.4(3)
Co1 N2 C6 C7 -172.0(2)
C5 C6 C7 C8 -176.4(3)
N2 C6 C7 C8 0.0(3)
C6 C7 C8 C9 1.3(3)
C6 N2 C9 C10 -176.9(3)
Co1 N2 C9 C10 -6.0(4)
C6 N2 C9 C8 2.2(3)
Co1 N2 C9 C8 173.02(19)
C7 C8 C9 N2 -2.2(3)
C7 C8 C9 C10 176.8(3)
N2 C9 C10 C11 -6.6(4)
C8 C9 C10 C11 174.6(3)
N2 C9 C10 C27 172.9(2)
C8 C9 C10 C27 -5.9(4)
C14 N3 C11 C10 -178.8(3)
Co1 N3 C11 C10 8.2(4)
C14 N3 C11 C12 0.0(3)
Co1 N3 C11 C12 -173.02(19)
C9 C10 C11 N3 5.4(5)
C27 C10 C11 N3 -174.1(3)
C9 C10 C11 C12 -173.2(3)
C27 C10 C11 C12 7.3(4)
N3 C11 C12 C13 -0.4(3)
C10 C11 C12 C13 178.3(3)
C11 C12 C13 C14 0.6(3)
C11 N3 C14 C15 178.3(3)
Co1 N3 C14 C15 -9.0(4)
C11 N3 C14 C13 0.4(3)
Co1 N3 C14 C13 173.11(19)
C12 C13 C14 N3 -0.7(3)
C12 C13 C14 C15 -178.5(3)
N3 C14 C15 C16 1.3(4)
C13 C14 C15 C16 178.8(3)
N3 C14 C15 C34 -177.8(3)
C13 C14 C15 C34 -0.3(4)
C19 N4 C16 C15 -176.8(3)
Co1 N4 C16 C15 8.8(5)
C19 N4 C16 C17 1.4(4)
Co1 N4 C16 C17 -173.0(2)
C14 C15 C16 N4 -0.8(4)
C34 C15 C16 N4 178.3(3)
C14 C15 C16 C17 -178.6(3)
C34 C15 C16 C17 0.5(5)
N4 C16 C17 C18 -0.6(4)
C15 C16 C17 C18 177.4(3)
C16 C17 C18 C19 -0.4(4)
C16 N4 C19 C18 -1.7(4)
Co1 N4 C19 C18 173.7(2)
C16 N4 C19 C1 179.6(2)
Co1 N4 C19 C1 -5.1(3)
C17 C18 C19 N4 1.3(4)
C17 C18 C19 C1 179.5(4)
N1 C1 C19 N4 -2.1(4)
C2 C1 C19 N4 176.5(3)
N1 C1 C19 C18 179.7(4)
C2 C1 C19 C18 -1.7(7)
C6 C5 C20 C25 106.2(4)
C4 C5 C20 C25 -71.6(4)
C6 C5 C20 C21 -77.9(4)
C4 C5 C20 C21 104.3(4)
C25 C20 C21 C22 0.9(5)
C5 C20 C21 C22 -175.0(3)
C20 C21 C22 C23 -0.5(5)
C21 C22 C23 C24 0.5(5)
C21 C22 C23 C26 177.2(4)
C22 C23 C24 C25 -1.0(6)
C26 C23 C24 C25 -177.8(4)
C21 C20 C25 C24 -1.4(6)
C5 C20 C25 C24 174.6(3)
C23 C24 C25 C20 1.5(6)
C11 C10 C27 C32 69.8(4)
C9 C10 C27 C32 -109.7(3)
C11 C10 C27 C28 -108.3(3)
C9 C10 C27 C28 72.2(4)
C32 C27 C28 C29 -0.2(5)
C10 C27 C28 C29 178.0(3)
C27 C28 C29 C30 -1.0(5)
C28 C29 C30 C31 0.9(5)
C28 C29 C30 C33 -179.4(4)
C29 C30 C31 C32 0.4(5)
C33 C30 C31 C32 -179.3(3)
C28 C27 C32 C31 1.5(5)
C10 C27 C32 C31 -176.7(3)
C30 C31 C32 C27 -1.6(5)
C16 C15 C34 C39 120.2(3)
C14 C15 C34 C39 -60.7(4)
C16 C15 C34 C35 -54.1(4)
C14 C15 C34 C35 125.1(3)
C39 C34 C35 C36 -2.8(5)
C15 C34 C35 C36 171.7(3)
C34 C35 C36 C37 -0.4(6)
C35 C36 C37 C38 3.1(5)
C35 C36 C37 C40 -176.1(4)
C36 C37 C38 C39 -2.6(5)
C40 C37 C38 C39 176.6(3)
C37 C38 C39 C34 -0.6(5)
C35 C34 C39 C38 3.3(5)
C15 C34 C39 C38 -171.1(3)
C47 P1 C41 C42 -174.0(3)
C53 P1 C41 C42 73.4(3)
Co1 P1 C41 C42 -48.1(3)
C47 P1 C41 C46 6.5(3)
C53 P1 C41 C46 -106.1(3)
Co1 P1 C41 C46 132.4(3)
C46 C41 C42 C43 0.2(5)
P1 C41 C42 C43 -179.3(3)
C41 C42 C43 C44 -1.7(6)
C42 C43 C44 C45 2.5(7)
C43 C44 C45 C46 -2.0(7)
C44 C45 C46 C41 0.5(7)
C42 C41 C46 C45 0.3(5)
P1 C41 C46 C45 179.9(3)
C41 P1 C47 C52 -113.4(3)
C53 P1 C47 C52 -2.1(3)
Co1 P1 C47 C52 120.2(3)
C41 P1 C47 C48 62.2(3)
C53 P1 C47 C48 173.5(2)
Co1 P1 C47 C48 -64.1(2)
C52 C47 C48 C49 0.0(5)
P1 C47 C48 C49 -175.8(2)
C47 C48 C49 C50 -1.7(5)
C48 C49 C50 C51 1.9(5)
C49 C50 C51 C52 -0.5(5)
C48 C47 C52 C51 1.3(5)
P1 C47 C52 C51 176.9(3)
C50 C51 C52 C47 -1.1(5)
C47 P1 C53 C58 54.0(3)
C41 P1 C53 C58 163.5(2)
Co1 P1 C53 C58 -71.4(3)
C47 P1 C53 C54 -130.3(3)
C41 P1 C53 C54 -20.8(3)
Co1 P1 C53 C54 104.2(2)
C58 C53 C54 C55 1.9(5)
P1 C53 C54 C55 -173.9(3)
C53 C54 C55 C56 -0.7(5)
C54 C55 C56 C57 -0.8(5)
C55 C56 C57 C58 1.2(5)
C54 C53 C58 C57 -1.5(5)
P1 C53 C58 C57 174.3(2)
C56 C57 C58 C53 0.0(5)

loop_
_platon_squeeze_void_nr
_platon_squeeze_void_average_x
_platon_squeeze_void_average_y
_platon_squeeze_void_average_z
_platon_squeeze_void_volume
_platon_squeeze_void_count_electrons
_platon_squeeze_void_content
1 0.000 0.000 0.373 217 97 ' '
2 0.000 0.500 0.873 217 97 ' '
3 0.250 0.250 0.623 217 93 ' '
4 0.250 0.750 0.123 217 93 ' '
5 0.500 0.500 0.373 217 97 ' '
6 0.500 1.000 0.873 217 97 ' '
7 0.750 0.250 0.123 217 93 ' '
8 0.750 0.750 0.623 217 93 ' '
